data_7156828
loop_
_publ_author_name
'Lv, Fan'
'Yu, Yang'
'Hao, Erhong'
'Yu, Changjiang'
'Wang, Hua'
'Boens, No\"el'
'Jiao, Lijuan'

_publ_section_title
;
 Highly regioselective \a-formylation and \a-acylation of BODIPY dyes via
 tandem cross-dehydrogenative coupling with in situ deprotection.
;
_journal_issue 20
_journal_name_full 'Organic & biomolecular chemistry'
_journal_page_first 5121
_journal_page_last 5128
_journal_paper_doi 10.1039/c9ob00927b
_journal_volume 17
_journal_year 2019
_chemical_formula_sum 'C16 H11 B F2 N2 O'
_chemical_formula_weight 296.08
_space_group_IT_number 2
_space_group_name_Hall '-P 1'
_space_group_name_H-M_alt 'P -1'
_symmetry_cell_setting triclinic
_symmetry_space_group_name_Hall '-P 1'
_symmetry_space_group_name_H-M 'P -1'
_atom_sites_solution_hydrogens geom
_atom_sites_solution_primary direct
_atom_sites_solution_secondary difmap
_audit_creation_method SHELXL-97
_audit_update_record
;
2017-12-18 deposited with the CCDC.    2019-05-02 downloaded from the CCDC.
;
_cell_angle_alpha 101.0320(10)
_cell_angle_beta 98.3140(10)
_cell_angle_gamma 96.2770(10)
_cell_formula_units_Z 8
_cell_length_a 10.4898(10)
_cell_length_b 13.5801(13)
_cell_length_c 20.312(2)
_cell_measurement_reflns_used 5564
_cell_measurement_temperature 293(2)
_cell_measurement_theta_max 24.44
_cell_measurement_theta_min 2.31
_cell_volume 2782.1(5)
_computing_cell_refinement 'Bruker SMART'
_computing_data_collection 'Bruker SMART'
_computing_data_reduction 'Bruker SAINT'
_computing_molecular_graphics 'Bruker SHELXTL'
_computing_publication_material 'Bruker SHELXTL'
_computing_structure_refinement 'SHELXL-97 (Sheldrick, 1997)'
_computing_structure_solution 'SHELXS-97 (Sheldrick, 1990)'
_diffrn_ambient_temperature 293(2)
_diffrn_measured_fraction_theta_full 0.969
_diffrn_measured_fraction_theta_max 0.969
_diffrn_measurement_device_type 'CCD area detector'
_diffrn_measurement_method 'phi and omega scans'
_diffrn_radiation_monochromator graphite
_diffrn_radiation_source 'fine-focus sealed tube'
_diffrn_radiation_type MoK\a
_diffrn_radiation_wavelength 0.71073
_diffrn_reflns_av_R_equivalents 0.0463
_diffrn_reflns_av_sigmaI/netI 0.0708
_diffrn_reflns_limit_h_max 13
_diffrn_reflns_limit_h_min -13
_diffrn_reflns_limit_k_max 17
_diffrn_reflns_limit_k_min -17
_diffrn_reflns_limit_l_max 26
_diffrn_reflns_limit_l_min -26
_diffrn_reflns_number 32025
_diffrn_reflns_theta_full 27.58
_diffrn_reflns_theta_max 27.58
_diffrn_reflns_theta_min 1.04
_exptl_absorpt_coefficient_mu 0.107
_exptl_absorpt_correction_T_max 0.9779
_exptl_absorpt_correction_T_min 0.9748
_exptl_absorpt_correction_type multi-scan
_exptl_crystal_colour colorless
_exptl_crystal_density_diffrn 1.414
_exptl_crystal_density_method 'not measured'
_exptl_crystal_description block
_exptl_crystal_F_000 1216
_exptl_crystal_size_max 0.24
_exptl_crystal_size_mid 0.23
_exptl_crystal_size_min 0.21
_refine_diff_density_max 0.330
_refine_diff_density_min -0.273
_refine_diff_density_rms 0.040
_refine_ls_extinction_method none
_refine_ls_goodness_of_fit_ref 0.987
_refine_ls_hydrogen_treatment mixed
_refine_ls_matrix_type full
_refine_ls_number_parameters 793
_refine_ls_number_reflns 12508
_refine_ls_number_restraints 0
_refine_ls_restrained_S_all 0.987
_refine_ls_R_factor_all 0.1492
_refine_ls_R_factor_gt 0.0686
_refine_ls_shift/su_max 0.000
_refine_ls_shift/su_mean 0.000
_refine_ls_structure_factor_coef Fsqd
_refine_ls_weighting_details 'calc w=1/[\s^2^(Fo^2^)+(0.0609P)^2^+0.8467P] where P=(Fo^2^+2Fc^2^)/3'
_refine_ls_weighting_scheme calc
_refine_ls_wR_factor_gt 0.1333
_refine_ls_wR_factor_ref 0.1683
_reflns_number_gt 6320
_reflns_number_total 12508
_reflns_threshold_expression >2sigma(I)
_cod_data_source_file c9ob00927b2.cif
_cod_data_source_block test_0m
_cod_depositor_comments
;
The following automatic conversions were performed:

'_symmetry_cell_setting' value 'Triclinic' changed to 'triclinic'
according to
/home/data/users/saulius/crontab/automatic-downloads/rss-feeds/RSC/lib/dictionaries/cif_core.dic
dictionary named 'cif_core.dic' version 2.4.2 from 2011-04-26.

Automatic conversion script
Id: cif_fix_values 4973 2017-02-22 13:04:09Z antanas 

 Adding full bibliography for 7156827--7156830.cif.
;
_cod_original_sg_symbol_H-M P-1
_cod_database_code 7156828

loop_
_symmetry_equiv_pos_as_xyz
'x, y, z'
'-x, -y, -z'

loop_
_atom_site_label
_atom_site_type_symbol
_atom_site_fract_x
_atom_site_fract_y
_atom_site_fract_z
_atom_site_U_iso_or_equiv
_atom_site_adp_type
_atom_site_occupancy
_atom_site_symmetry_multiplicity
_atom_site_calc_flag
_atom_site_refinement_flags
B1 B 1.0666(4) 0.7478(3) 1.00306(18) 0.0540(9) Uani 1 1 d .
B2 B 0.5726(3) 0.1545(2) 0.10409(16) 0.0439(8) Uani 1 1 d .
B3 B -0.0599(3) 0.8611(2) 0.38871(16) 0.0443(8) Uani 1 1 d .
B4 B 0.5364(5) 0.7227(4) 0.5054(2) 0.0854(14) Uani 1 1 d .
C1 C 0.9254(3) 0.8784(2) 1.05089(16) 0.0622(8) Uani 1 1 d .
H1 H 0.9485 0.8743 1.0961 0.075 Uiso 1 1 calc R
C2 C 0.8421(3) 0.9431(2) 1.02798(17) 0.0668(9) Uani 1 1 d .
H2 H 0.8003 0.9882 1.0548 0.080 Uiso 1 1 calc R
C3 C 0.8335(3) 0.9277(2) 0.95970(17) 0.0574(8) Uani 1 1 d .
H3 H 0.7852 0.9609 0.9310 0.069 Uiso 1 1 calc R
C4 C 0.9115(3) 0.8519(2) 0.93950(15) 0.0469(7) Uani 1 1 d .
C5 C 0.9394(2) 0.80876(19) 0.87678(14) 0.0430(6) Uani 1 1 d .
C6 C 1.0245(2) 0.7344(2) 0.87212(14) 0.0434(6) Uani 1 1 d .
C7 C 1.0591(3) 0.6763(2) 0.81452(14) 0.0495(7) Uani 1 1 d .
H7 H 1.0319 0.6803 0.7696 0.059 Uiso 1 1 calc R
C8 C 1.1402(3) 0.6127(2) 0.83634(15) 0.0533(8) Uani 1 1 d .
H8 H 1.1784 0.5656 0.8089 0.064 Uiso 1 1 calc R
C9 C 1.1554(3) 0.6308(2) 0.90667(15) 0.0489(7) Uani 1 1 d .
C10 C 1.2319(3) 0.5803(3) 0.95172(18) 0.0684(9) Uani 1 1 d .
H10 H 1.2394 0.6035 0.9985 0.082 Uiso 1 1 calc R
C11 C 0.8805(3) 0.83853(19) 0.81459(14) 0.0460(7) Uani 1 1 d .
C12 C 0.9574(3) 0.8702(2) 0.77064(16) 0.0624(8) Uani 1 1 d .
H12 H 1.0474 0.8750 0.7815 0.075 Uiso 1 1 calc R
C13 C 0.9032(4) 0.8947(2) 0.71138(17) 0.0725(10) Uani 1 1 d .
H13 H 0.9564 0.9164 0.6826 0.087 Uiso 1 1 calc R
C14 C 0.7706(4) 0.8873(2) 0.69460(18) 0.0748(10) Uani 1 1 d .
H14 H 0.7337 0.9031 0.6541 0.090 Uiso 1 1 calc R
C15 C 0.6930(3) 0.8567(2) 0.73751(18) 0.0682(9) Uani 1 1 d .
H15 H 0.6030 0.8519 0.7262 0.082 Uiso 1 1 calc R
C16 C 0.7468(3) 0.8330(2) 0.79733(16) 0.0559(8) Uani 1 1 d .
H16 H 0.6931 0.8130 0.8264 0.067 Uiso 1 1 calc R
C17 C 0.4948(3) 0.1621(2) -0.02052(15) 0.0611(8) Uani 1 1 d .
H17 H 0.5233 0.1023 -0.0396 0.073 Uiso 1 1 calc R
C18 C 0.4289(3) 0.2234(2) -0.05790(16) 0.0698(9) Uani 1 1 d .
H18 H 0.4063 0.2115 -0.1050 0.084 Uiso 1 1 calc R
C19 C 0.4041(3) 0.3035(2) -0.01257(15) 0.0573(8) Uani 1 1 d .
H19 H 0.3618 0.3568 -0.0228 0.069 Uiso 1 1 calc R
C20 C 0.4552(3) 0.29032(19) 0.05355(14) 0.0440(7) Uani 1 1 d .
C21 C 0.4637(2) 0.35170(18) 0.11668(13) 0.0411(6) Uani 1 1 d .
C22 C 0.5329(2) 0.32529(18) 0.17520(13) 0.0400(6) Uani 1 1 d .
C23 C 0.5572(3) 0.3756(2) 0.24350(14) 0.0498(7) Uani 1 1 d .
H23 H 0.5313 0.4372 0.2610 0.060 Uiso 1 1 calc R
C24 C 0.6262(3) 0.3177(2) 0.28016(15) 0.0550(8) Uani 1 1 d .
H24 H 0.6567 0.3332 0.3268 0.066 Uiso 1 1 calc R
C25 C 0.6417(3) 0.2318(2) 0.23441(14) 0.0457(7) Uani 1 1 d .
C26 C 0.7027(3) 0.1448(2) 0.24885(16) 0.0553(8) Uani 1 1 d .
H26 H 0.7084 0.0931 0.2125 0.066 Uiso 1 1 calc R
C27 C 0.3949(3) 0.44145(19) 0.12418(13) 0.0416(6) Uani 1 1 d .
C28 C 0.2617(3) 0.4285(2) 0.10201(15) 0.0547(8) Uani 1 1 d .
H28 H 0.2182 0.3640 0.0817 0.066 Uiso 1 1 calc R
C29 C 0.1927(3) 0.5094(2) 0.10956(16) 0.0643(9) Uani 1 1 d .
H29 H 0.1031 0.4995 0.0949 0.077 Uiso 1 1 calc R
C30 C 0.2566(3) 0.6041(2) 0.13864(15) 0.0612(9) Uani 1 1 d .
H30 H 0.2102 0.6588 0.1442 0.073 Uiso 1 1 calc R
C31 C 0.3886(3) 0.6192(2) 0.15969(15) 0.0608(8) Uani 1 1 d .
H31 H 0.4316 0.6843 0.1786 0.073 Uiso 1 1 calc R
C32 C 0.4582(3) 0.5382(2) 0.15298(15) 0.0551(8) Uani 1 1 d .
H32 H 0.5477 0.5488 0.1678 0.066 Uiso 1 1 calc R
C33 C -0.0020(3) 0.8309(2) 0.50916(14) 0.0596(8) Uani 1 1 d .
H33 H -0.0315 0.8885 0.5310 0.072 Uiso 1 1 calc R
C34 C 0.0620(3) 0.7641(2) 0.54267(16) 0.0677(9) Uani 1 1 d .
H34 H 0.0817 0.7696 0.5895 0.081 Uiso 1 1 calc R
C35 C 0.0897(3) 0.6903(2) 0.49399(15) 0.0575(8) Uani 1 1 d .
H35 H 0.1331 0.6362 0.5012 0.069 Uiso 1 1 calc R
C36 C 0.0399(3) 0.71088(19) 0.42969(14) 0.0443(7) Uani 1 1 d .
C37 C 0.0401(2) 0.66061(18) 0.36399(14) 0.0416(6) Uani 1 1 d .
C38 C -0.0178(2) 0.69978(19) 0.30850(13) 0.0418(6) Uani 1 1 d .
C39 C -0.0404(3) 0.6580(2) 0.23866(14) 0.0516(7) Uani 1 1 d .
H39 H -0.0185 0.5964 0.2180 0.062 Uiso 1 1 calc R
C40 C -0.1008(3) 0.7243(2) 0.20605(15) 0.0552(8) Uani 1 1 d .
H40 H -0.1278 0.7156 0.1594 0.066 Uiso 1 1 calc R
C41 C -0.1141(3) 0.8068(2) 0.25566(13) 0.0447(7) Uani 1 1 d .
C42 C -0.1656(3) 0.8988(2) 0.24612(15) 0.0518(7) Uani 1 1 d .
H42 H -0.1668 0.9485 0.2844 0.062 Uiso 1 1 calc R
C43 C 0.1026(3) 0.5683(2) 0.35101(14) 0.0474(7) Uani 1 1 d .
C44 C 0.1969(3) 0.5643(2) 0.30955(16) 0.0660(9) Uani 1 1 d .
H44 H 0.2162 0.6177 0.2884 0.079 Uiso 1 1 calc R
C45 C 0.2616(4) 0.4815(3) 0.29969(19) 0.0841(11) Uani 1 1 d .
H45 H 0.3251 0.4796 0.2721 0.101 Uiso 1 1 calc R
C46 C 0.2339(4) 0.4021(3) 0.32988(18) 0.0796(11) Uani 1 1 d .
H46 H 0.2802 0.3473 0.3242 0.095 Uiso 1 1 calc R
C47 C 0.1374(4) 0.4037(2) 0.36856(17) 0.0723(10) Uani 1 1 d .
H47 H 0.1157 0.3483 0.3875 0.087 Uiso 1 1 calc R
C48 C 0.0720(3) 0.4864(2) 0.37974(15) 0.0602(8) Uani 1 1 d .
H48 H 0.0074 0.4870 0.4066 0.072 Uiso 1 1 calc R
C49 C 0.3996(4) 0.8580(3) 0.54977(18) 0.0810(11) Uani 1 1 d .
H49 H 0.4084 0.8475 0.5940 0.097 Uiso 1 1 calc R
C50 C 0.3303(3) 0.9300(3) 0.52572(19) 0.0792(11) Uani 1 1 d .
H50 H 0.2857 0.9749 0.5509 0.095 Uiso 1 1 calc R
C51 C 0.3399(3) 0.9223(2) 0.45915(18) 0.0668(9) Uani 1 1 d .
H51 H 0.3031 0.9609 0.4302 0.080 Uiso 1 1 calc R
C52 C 0.4162(3) 0.8446(2) 0.44181(15) 0.0521(7) Uani 1 1 d .
C53 C 0.4614(3) 0.8088(2) 0.38266(14) 0.0470(7) Uani 1 1 d .
C54 C 0.5446(3) 0.7327(2) 0.38032(14) 0.0456(7) Uani 1 1 d .
C55 C 0.6033(3) 0.6863(2) 0.32721(15) 0.0525(7) Uani 1 1 d .
H55 H 0.5955 0.6998 0.2837 0.063 Uiso 1 1 calc R
C56 C 0.6740(3) 0.6177(2) 0.35079(15) 0.0550(8) Uani 1 1 d .
H56 H 0.7237 0.5763 0.3264 0.066 Uiso 1 1 calc R
C57 C 0.6580(3) 0.6213(2) 0.41762(15) 0.0553(8) Uani 1 1 d .
C58 C 0.7113(4) 0.5584(3) 0.46199(19) 0.0796(11) Uani 1 1 d .
H58 H 0.6870 0.5632 0.5046 0.096 Uiso 1 1 calc R
C59 C 0.4212(3) 0.84601(19) 0.32017(14) 0.0457(7) Uani 1 1 d .
C60 C 0.2901(3) 0.8397(2) 0.29308(17) 0.0570(8) Uani 1 1 d .
H60 H 0.2268 0.8170 0.3165 0.068 Uiso 1 1 calc R
C61 C 0.2538(3) 0.8669(2) 0.23205(18) 0.0688(10) Uani 1 1 d .
H61 H 0.1660 0.8606 0.2137 0.083 Uiso 1 1 calc R
C62 C 0.3462(4) 0.9033(2) 0.19798(17) 0.0681(9) Uani 1 1 d .
H62 H 0.3211 0.9209 0.1565 0.082 Uiso 1 1 calc R
C63 C 0.4749(3) 0.9137(2) 0.22501(16) 0.0632(8) Uani 1 1 d .
H63 H 0.5373 0.9401 0.2024 0.076 Uiso 1 1 calc R
C64 C 0.5128(3) 0.8853(2) 0.28550(15) 0.0541(8) Uani 1 1 d .
H64 H 0.6009 0.8925 0.3035 0.065 Uiso 1 1 calc R
F1 F 1.18222(18) 0.79688(16) 1.04189(9) 0.0848(6) Uani 1 1 d .
F2 F 1.01645(19) 0.67024(14) 1.03123(9) 0.0791(6) Uani 1 1 d .
F3 F 0.69148(16) 0.12826(13) 0.09310(8) 0.0661(5) Uani 1 1 d .
F4 F 0.49139(16) 0.06927(11) 0.10859(8) 0.0604(5) Uani 1 1 d .
F5 F 0.02855(17) 0.94756(11) 0.39610(8) 0.0636(5) Uani 1 1 d .
F6 F -0.18066(16) 0.88825(13) 0.39582(8) 0.0667(5) Uani 1 1 d .
F7 F 0.6414(3) 0.7568(3) 0.55354(12) 0.1862(18) Uani 1 1 d .
F8 F 0.4651(4) 0.6413(2) 0.51996(17) 0.1750(16) Uani 1 1 d .
N1 N 0.9670(2) 0.82377(17) 0.99859(11) 0.0498(6) Uani 1 1 d .
N2 N 1.0843(2) 0.70562(16) 0.92892(11) 0.0453(6) Uani 1 1 d .
N3 N 0.5111(2) 0.20100(15) 0.04567(11) 0.0457(6) Uani 1 1 d .
N4 N 0.58590(19) 0.23643(15) 0.16995(10) 0.0402(5) Uani 1 1 d .
N5 N -0.0147(2) 0.80052(16) 0.44226(11) 0.0452(6) Uani 1 1 d .
N6 N -0.06416(19) 0.79132(15) 0.31827(10) 0.0386(5) Uani 1 1 d .
N7 N 0.4510(2) 0.80701(19) 0.49991(13) 0.0635(7) Uani 1 1 d .
N8 N 0.5790(2) 0.69131(17) 0.43565(11) 0.0524(6) Uani 1 1 d .
O1 O 1.2860(2) 0.5100(2) 0.93144(13) 0.0933(8) Uani 1 1 d .
O2 O 0.7460(2) 0.13686(18) 0.30565(12) 0.0831(7) Uani 1 1 d .
O3 O -0.2069(2) 0.91404(17) 0.19074(11) 0.0734(7) Uani 1 1 d .
O4 O 0.7857(3) 0.5004(2) 0.44581(14) 0.1003(9) Uani 1 1 d .

loop_
_atom_site_aniso_label
_atom_site_aniso_U_11
_atom_site_aniso_U_22
_atom_site_aniso_U_33
_atom_site_aniso_U_23
_atom_site_aniso_U_13
_atom_site_aniso_U_12
B1 0.055(2) 0.058(2) 0.052(2) 0.0125(18) 0.0115(18) 0.0173(18)
B2 0.051(2) 0.0304(17) 0.0516(19) 0.0029(14) 0.0158(15) 0.0135(15)
B3 0.0453(19) 0.0354(18) 0.0513(19) 0.0013(14) 0.0081(15) 0.0159(15)
B4 0.112(4) 0.091(3) 0.066(3) 0.021(3) 0.029(3) 0.045(3)
C1 0.073(2) 0.063(2) 0.0544(19) 0.0068(16) 0.0257(17) 0.0168(18)
C2 0.071(2) 0.061(2) 0.074(2) 0.0059(18) 0.0313(18) 0.0242(18)
C3 0.0545(19) 0.0486(18) 0.074(2) 0.0138(16) 0.0210(16) 0.0153(15)
C4 0.0415(16) 0.0419(16) 0.0591(19) 0.0102(14) 0.0137(14) 0.0083(13)
C5 0.0379(15) 0.0378(15) 0.0553(17) 0.0106(13) 0.0140(13) 0.0043(12)
C6 0.0355(15) 0.0439(16) 0.0511(17) 0.0096(13) 0.0106(13) 0.0040(12)
C7 0.0458(17) 0.0521(17) 0.0497(17) 0.0047(14) 0.0132(13) 0.0070(14)
C8 0.0463(17) 0.0479(17) 0.066(2) 0.0043(15) 0.0207(15) 0.0086(14)
C9 0.0415(16) 0.0435(16) 0.066(2) 0.0125(14) 0.0173(14) 0.0116(13)
C10 0.064(2) 0.074(2) 0.080(2) 0.0276(19) 0.0248(18) 0.0312(19)
C11 0.0456(17) 0.0386(15) 0.0571(18) 0.0130(13) 0.0135(14) 0.0095(13)
C12 0.060(2) 0.065(2) 0.067(2) 0.0219(17) 0.0171(17) 0.0065(17)
C13 0.096(3) 0.060(2) 0.066(2) 0.0236(18) 0.020(2) 0.007(2)
C14 0.107(3) 0.046(2) 0.064(2) 0.0111(17) -0.011(2) 0.015(2)
C15 0.061(2) 0.053(2) 0.085(3) 0.0150(18) -0.0115(19) 0.0158(17)
C16 0.0522(19) 0.0466(17) 0.071(2) 0.0124(15) 0.0112(16) 0.0138(15)
C17 0.083(2) 0.0476(18) 0.0504(19) -0.0023(15) 0.0163(16) 0.0172(17)
C18 0.099(3) 0.060(2) 0.0471(18) 0.0030(16) 0.0093(18) 0.0179(19)
C19 0.070(2) 0.0507(18) 0.0520(18) 0.0086(15) 0.0091(15) 0.0163(16)
C20 0.0475(16) 0.0329(15) 0.0517(17) 0.0057(12) 0.0120(13) 0.0069(12)
C21 0.0408(15) 0.0304(14) 0.0510(17) 0.0031(12) 0.0142(13) 0.0012(12)
C22 0.0387(15) 0.0304(14) 0.0489(16) -0.0010(12) 0.0125(12) 0.0057(12)
C23 0.0569(18) 0.0388(16) 0.0515(17) -0.0027(13) 0.0126(14) 0.0143(14)
C24 0.064(2) 0.0509(18) 0.0481(17) -0.0003(14) 0.0113(15) 0.0161(16)
C25 0.0431(16) 0.0411(16) 0.0517(17) 0.0050(13) 0.0093(13) 0.0075(13)
C26 0.0530(19) 0.0512(18) 0.061(2) 0.0070(15) 0.0087(16) 0.0161(15)
C27 0.0502(17) 0.0320(14) 0.0443(15) 0.0050(12) 0.0140(13) 0.0105(13)
C28 0.0534(19) 0.0398(16) 0.071(2) 0.0075(14) 0.0133(15) 0.0105(14)
C29 0.058(2) 0.061(2) 0.078(2) 0.0154(18) 0.0163(17) 0.0192(17)
C30 0.083(3) 0.0487(19) 0.0586(19) 0.0115(15) 0.0152(17) 0.0350(18)
C31 0.083(2) 0.0337(16) 0.061(2) 0.0019(14) 0.0050(17) 0.0133(16)
C32 0.0581(19) 0.0394(17) 0.0629(19) 0.0018(14) 0.0042(15) 0.0102(15)
C33 0.080(2) 0.0511(18) 0.0472(18) 0.0006(15) 0.0171(16) 0.0182(17)
C34 0.097(3) 0.061(2) 0.0449(18) 0.0094(16) 0.0077(17) 0.0189(19)
C35 0.066(2) 0.0514(18) 0.0572(19) 0.0136(15) 0.0086(16) 0.0174(16)
C36 0.0455(16) 0.0372(15) 0.0521(17) 0.0077(13) 0.0132(13) 0.0109(13)
C37 0.0403(15) 0.0328(14) 0.0542(17) 0.0074(12) 0.0167(13) 0.0068(12)
C38 0.0438(16) 0.0331(14) 0.0491(17) 0.0036(12) 0.0150(13) 0.0078(12)
C39 0.067(2) 0.0381(16) 0.0485(17) -0.0008(13) 0.0181(15) 0.0101(15)
C40 0.070(2) 0.0499(18) 0.0435(17) 0.0043(14) 0.0087(15) 0.0113(16)
C41 0.0489(17) 0.0411(16) 0.0436(16) 0.0050(13) 0.0086(13) 0.0097(13)
C42 0.0516(18) 0.0504(18) 0.0541(19) 0.0069(15) 0.0104(15) 0.0152(15)
C43 0.0587(18) 0.0374(15) 0.0515(17) 0.0094(13) 0.0187(14) 0.0169(14)
C44 0.076(2) 0.0549(19) 0.085(2) 0.0231(17) 0.0434(19) 0.0303(18)
C45 0.095(3) 0.081(3) 0.097(3) 0.025(2) 0.048(2) 0.050(2)
C46 0.111(3) 0.061(2) 0.077(2) 0.0131(19) 0.023(2) 0.054(2)
C47 0.111(3) 0.0426(18) 0.068(2) 0.0160(16) 0.016(2) 0.0246(19)
C48 0.083(2) 0.0455(18) 0.0606(19) 0.0138(15) 0.0276(17) 0.0198(17)
C49 0.093(3) 0.088(3) 0.067(2) 0.005(2) 0.036(2) 0.027(2)
C50 0.074(2) 0.075(2) 0.090(3) -0.004(2) 0.038(2) 0.024(2)
C51 0.061(2) 0.056(2) 0.086(3) 0.0055(18) 0.0242(18) 0.0163(17)
C52 0.0476(17) 0.0466(17) 0.063(2) 0.0074(15) 0.0165(15) 0.0083(14)
C53 0.0387(16) 0.0417(16) 0.0593(18) 0.0064(14) 0.0114(13) 0.0033(13)
C54 0.0415(16) 0.0442(16) 0.0480(17) 0.0033(13) 0.0050(13) 0.0070(13)
C55 0.0511(18) 0.0505(18) 0.0519(18) 0.0006(14) 0.0095(14) 0.0075(15)
C56 0.0475(18) 0.0484(18) 0.064(2) -0.0037(15) 0.0112(15) 0.0113(14)
C57 0.0514(18) 0.0547(19) 0.0579(19) 0.0070(15) 0.0032(15) 0.0155(15)
C58 0.085(3) 0.084(3) 0.078(2) 0.021(2) 0.014(2) 0.042(2)
C59 0.0407(16) 0.0354(15) 0.0591(18) 0.0048(13) 0.0076(14) 0.0074(12)
C60 0.0445(18) 0.0436(17) 0.083(2) 0.0123(16) 0.0101(16) 0.0079(14)
C61 0.062(2) 0.0475(19) 0.089(3) 0.0089(18) -0.011(2) 0.0154(17)
C62 0.092(3) 0.0467(19) 0.064(2) 0.0117(16) -0.001(2) 0.0196(19)
C63 0.075(2) 0.0502(19) 0.066(2) 0.0111(16) 0.0144(18) 0.0138(17)
C64 0.0510(18) 0.0498(18) 0.061(2) 0.0085(15) 0.0104(15) 0.0078(15)
F1 0.0675(13) 0.1079(16) 0.0659(12) -0.0071(11) -0.0065(10) 0.0236(11)
F2 0.1045(15) 0.0778(13) 0.0791(13) 0.0405(11) 0.0419(11) 0.0398(12)
F3 0.0646(11) 0.0678(11) 0.0721(11) 0.0039(9) 0.0279(9) 0.0337(9)
F4 0.0781(12) 0.0341(9) 0.0654(11) 0.0063(8) 0.0124(9) -0.0007(8)
F5 0.0811(12) 0.0397(9) 0.0625(11) 0.0053(8) 0.0024(9) -0.0013(9)
F6 0.0634(11) 0.0772(12) 0.0633(11) 0.0017(9) 0.0175(9) 0.0399(10)
F7 0.215(3) 0.261(4) 0.0635(15) -0.0412(19) -0.0388(19) 0.170(3)
F8 0.289(4) 0.135(2) 0.191(3) 0.103(2) 0.176(3) 0.121(3)
N1 0.0550(15) 0.0487(14) 0.0488(14) 0.0088(11) 0.0166(12) 0.0128(12)
N2 0.0424(13) 0.0430(13) 0.0522(14) 0.0093(11) 0.0123(11) 0.0096(11)
N3 0.0567(15) 0.0355(12) 0.0439(13) -0.0011(10) 0.0136(11) 0.0123(11)
N4 0.0386(12) 0.0343(12) 0.0473(13) 0.0028(10) 0.0110(10) 0.0092(10)
N5 0.0516(14) 0.0397(13) 0.0444(13) 0.0013(10) 0.0129(11) 0.0132(11)
N6 0.0389(12) 0.0334(12) 0.0438(13) 0.0033(10) 0.0116(10) 0.0087(10)
N7 0.0708(18) 0.0651(17) 0.0598(17) 0.0069(14) 0.0261(14) 0.0228(14)
N8 0.0541(15) 0.0522(15) 0.0514(15) 0.0055(12) 0.0094(12) 0.0182(12)
O1 0.0964(19) 0.0931(19) 0.115(2) 0.0417(16) 0.0386(16) 0.0602(16)
O2 0.104(2) 0.0850(17) 0.0620(15) 0.0154(13) -0.0019(14) 0.0431(15)
O3 0.0898(17) 0.0782(16) 0.0564(14) 0.0180(12) 0.0028(12) 0.0356(13)
O4 0.099(2) 0.106(2) 0.115(2) 0.0389(17) 0.0251(17) 0.0634(18)

loop_
_atom_type_symbol
_atom_type_description
_atom_type_scat_dispersion_real
_atom_type_scat_dispersion_imag
_atom_type_scat_source
C C 0.0033 0.0016 'International Tables Vol C Tables 4.2.6.8 and 6.1.1.4'
H H 0.0000 0.0000 'International Tables Vol C Tables 4.2.6.8 and 6.1.1.4'
B B 0.0013 0.0007 'International Tables Vol C Tables 4.2.6.8 and 6.1.1.4'
N N 0.0061 0.0033 'International Tables Vol C Tables 4.2.6.8 and 6.1.1.4'
O O 0.0106 0.0060 'International Tables Vol C Tables 4.2.6.8 and 6.1.1.4'
F F 0.0171 0.0103 'International Tables Vol C Tables 4.2.6.8 and 6.1.1.4'

loop_
_geom_angle_atom_site_label_1
_geom_angle_atom_site_label_2
_geom_angle_atom_site_label_3
_geom_angle
F1 B1 F2 110.5(3)
F1 B1 N2 110.9(3)
F2 B1 N2 110.2(3)
F1 B1 N1 109.8(3)
F2 B1 N1 109.1(3)
N2 B1 N1 106.2(2)
F3 B2 F4 109.5(2)
F3 B2 N3 110.4(2)
F4 B2 N3 109.8(2)
F3 B2 N4 111.2(2)
F4 B2 N4 109.8(2)
N3 B2 N4 106.2(2)
F6 B3 F5 109.3(2)
F6 B3 N5 110.6(2)
F5 B3 N5 109.7(2)
F6 B3 N6 110.9(2)
F5 B3 N6 109.8(2)
N5 B3 N6 106.5(2)
F7 B4 F8 110.3(4)
F7 B4 N7 110.4(4)
F8 B4 N7 109.5(4)
F7 B4 N8 109.7(4)
F8 B4 N8 109.7(4)
N7 B4 N8 107.2(3)
N1 C1 C2 110.2(3)
C3 C2 C1 107.3(3)
C2 C3 C4 107.8(3)
C5 C4 N1 120.8(2)
C5 C4 C3 132.3(3)
N1 C4 C3 106.9(2)
C4 C5 C6 119.8(3)
C4 C5 C11 120.6(2)
C6 C5 C11 119.6(2)
N2 C6 C7 108.5(2)
N2 C6 C5 121.8(2)
C7 C6 C5 129.6(3)
C8 C7 C6 107.5(3)
C7 C8 C9 107.8(2)
N2 C9 C8 109.2(2)
N2 C9 C10 123.6(3)
C8 C9 C10 127.2(3)
O1 C10 C9 123.0(3)
C12 C11 C16 118.1(3)
C12 C11 C5 120.6(3)
C16 C11 C5 121.2(3)
C13 C12 C11 121.1(3)
C14 C13 C12 120.0(3)
C15 C14 C13 119.8(3)
C14 C15 C16 120.5(3)
C15 C16 C11 120.5(3)
N3 C17 C18 110.8(3)
C19 C18 C17 107.3(3)
C18 C19 C20 107.0(3)
C21 C20 N3 121.0(2)
C21 C20 C19 131.1(3)
N3 C20 C19 107.7(2)
C20 C21 C22 119.9(2)
C20 C21 C27 119.8(2)
C22 C21 C27 120.3(2)
N4 C22 C23 108.6(2)
N4 C22 C21 120.9(2)
C23 C22 C21 130.5(2)
C24 C23 C22 107.8(2)
C23 C24 C25 106.9(2)
N4 C25 C24 109.8(2)
N4 C25 C26 122.2(2)
C24 C25 C26 128.0(3)
O2 C26 C25 123.1(3)
C32 C27 C28 118.5(2)
C32 C27 C21 122.5(2)
C28 C27 C21 119.0(2)
C29 C28 C27 121.2(3)
C30 C29 C28 119.5(3)
C29 C30 C31 120.5(3)
C30 C31 C32 120.3(3)
C31 C32 C27 120.1(3)
N5 C33 C34 110.8(3)
C35 C34 C33 107.1(3)
C34 C35 C36 107.4(3)
C37 C36 N5 120.7(2)
C37 C36 C35 132.0(2)
N5 C36 C35 107.4(2)
C36 C37 C38 119.5(2)
C36 C37 C43 120.4(2)
C38 C37 C43 120.0(2)
N6 C38 C39 108.3(2)
N6 C38 C37 121.8(2)
C39 C38 C37 129.9(2)
C40 C39 C38 107.7(2)
C39 C40 C41 107.4(2)
N6 C41 C40 109.1(2)
N6 C41 C42 122.8(2)
C40 C41 C42 128.0(3)
O3 C42 C41 123.2(3)
C48 C43 C44 118.9(3)
C48 C43 C37 122.1(3)
C44 C43 C37 119.0(2)
C45 C44 C43 120.1(3)
C46 C45 C44 120.8(3)
C45 C46 C47 119.4(3)
C46 C47 C48 120.8(3)
C47 C48 C43 119.9(3)
N7 C49 C50 109.8(3)
C51 C50 C49 107.7(3)
C50 C51 C52 107.3(3)
C53 C52 N7 120.6(3)
C53 C52 C51 131.9(3)
N7 C52 C51 107.4(3)
C52 C53 C54 120.3(3)
C52 C53 C59 120.8(2)
C54 C53 C59 118.9(2)
N8 C54 C55 108.2(2)
N8 C54 C53 121.4(2)
C55 C54 C53 130.4(3)
C56 C55 C54 107.6(3)
C55 C56 C57 107.4(3)
N8 C57 C56 109.3(3)
N8 C57 C58 124.1(3)
C56 C57 C58 126.5(3)
O4 C58 C57 122.6(3)
C64 C59 C60 118.0(3)
C64 C59 C53 121.1(2)
C60 C59 C53 120.8(3)
C61 C60 C59 120.4(3)
C62 C61 C60 120.4(3)
C63 C62 C61 120.0(3)
C62 C63 C64 120.2(3)
C63 C64 C59 120.8(3)
C1 N1 C4 107.7(2)
C1 N1 B1 126.1(3)
C4 N1 B1 126.1(2)
C9 N2 C6 107.0(2)
C9 N2 B1 127.7(2)
C6 N2 B1 125.2(2)
C17 N3 C20 107.2(2)
C17 N3 B2 127.2(2)
C20 N3 B2 125.5(2)
C25 N4 C22 106.9(2)
C25 N4 B2 127.5(2)
C22 N4 B2 125.4(2)
C33 N5 C36 107.3(2)
C33 N5 B3 126.3(2)
C36 N5 B3 125.6(2)
C41 N6 C38 107.6(2)
C41 N6 B3 127.9(2)
C38 N6 B3 124.6(2)
C49 N7 C52 107.9(3)
C49 N7 B4 126.4(3)
C52 N7 B4 125.7(3)
C57 N8 C54 107.5(2)
C57 N8 B4 127.7(3)
C54 N8 B4 124.8(3)

loop_
_geom_bond_atom_site_label_1
_geom_bond_atom_site_label_2
_geom_bond_distance
B1 F1 1.372(4)
B1 F2 1.382(4)
B1 N2 1.551(4)
B1 N1 1.552(4)
B2 F3 1.371(3)
B2 F4 1.386(3)
B2 N3 1.542(4)
B2 N4 1.546(3)
B3 F6 1.377(3)
B3 F5 1.384(4)
B3 N5 1.537(4)
B3 N6 1.549(3)
B4 F7 1.337(6)
B4 F8 1.370(6)
B4 N7 1.540(5)
B4 N8 1.543(5)
C1 N1 1.331(3)
C1 C2 1.399(4)
C2 C3 1.351(4)
C3 C4 1.420(4)
C4 C5 1.383(4)
C4 N1 1.396(3)
C5 C6 1.417(3)
C5 C11 1.472(4)
C6 N2 1.377(3)
C6 C7 1.398(3)
C7 C8 1.366(4)
C8 C9 1.385(4)
C9 N2 1.370(3)
C9 C10 1.450(4)
C10 O1 1.200(3)
C11 C12 1.383(4)
C11 C16 1.386(4)
C12 C13 1.371(4)
C13 C14 1.371(5)
C14 C15 1.366(5)
C15 C16 1.375(4)
C17 N3 1.326(3)
C17 C18 1.401(4)
C18 C19 1.359(4)
C19 C20 1.424(4)
C20 C21 1.374(3)
C20 N3 1.396(3)
C21 C22 1.428(4)
C21 C27 1.478(3)
C22 N4 1.375(3)
C22 C23 1.397(3)
C23 C24 1.374(4)
C24 C25 1.386(4)
C25 N4 1.371(3)
C25 C26 1.462(4)
C26 O2 1.206(3)
C27 C32 1.383(4)
C27 C28 1.385(4)
C28 C29 1.377(4)
C29 C30 1.363(4)
C30 C31 1.369(4)
C31 C32 1.382(4)
C33 N5 1.325(3)
C33 C34 1.404(4)
C34 C35 1.354(4)
C35 C36 1.425(4)
C36 C37 1.378(3)
C36 N5 1.397(3)
C37 C38 1.422(4)
C37 C43 1.475(3)
C38 N6 1.374(3)
C38 C39 1.398(4)
C39 C40 1.372(4)
C40 C41 1.391(4)
C41 N6 1.368(3)
C41 C42 1.448(4)
C42 O3 1.210(3)
C43 C48 1.381(4)
C43 C44 1.387(4)
C44 C45 1.373(4)
C45 C46 1.364(5)
C46 C47 1.368(5)
C47 C48 1.378(4)
C49 N7 1.329(4)
C49 C50 1.399(5)
C50 C51 1.355(4)
C51 C52 1.414(4)
C52 C53 1.377(4)
C52 N7 1.391(4)
C53 C54 1.422(4)
C53 C59 1.477(4)
C54 N8 1.370(3)
C54 C55 1.398(4)
C55 C56 1.366(4)
C56 C57 1.384(4)
C57 N8 1.361(3)
C57 C58 1.452(4)
C58 O4 1.203(4)
C59 C64 1.390(4)
C59 C60 1.392(4)
C60 C61 1.374(4)
C61 C62 1.373(5)
C62 C63 1.363(4)
C63 C64 1.375(4)

loop_
_cod_changelog_entry_id
_cod_changelog_entry_author
_cod_changelog_entry_date
_cod_changelog_entry_text
1 'Vaitkus, Antanas' 2024-04-22T15:36:52+03:00
;
 Updated bibliographic information.
;
